data_1557768
loop_
_publ_author_name
'Cliffe, Matthew J.'
'Keyzer, Evan N.'
'Bond, Andrew D.'
'Astle, Maxwell A.'
'Grey, Clare P.'

_publ_section_title
;
 The structures of ordered defects in thiocyanate analogues of Prussian
 Blue
;
_journal_issue 17
_journal_name_full 'Chemical Science'
_journal_page_first 4430
_journal_page_last 4438
_journal_paper_doi 10.1039/D0SC01246G
_journal_volume 11
_journal_year 2020
_chemical_formula_moiety 'Bi6 C36 Co8 N36 S36, (H2 O1)12, Co1, (H2 O1)26'
_chemical_formula_sum 'C36 H76 Bi6 Co9 N36 O38 S36'
_chemical_formula_weight 4535.4663
_space_group_crystal_system triclinic
_space_group_IT_number 2
_space_group_name_Hall '-P 1'
_space_group_name_H-M_alt 'P -1'
_atom_sites_solution_primary dual
_audit_creation_date 2019-08-02
_audit_creation_method
;
Olex2 1.2
(compiled May 18 2018 14:05:52 for OlexSys, GUI svn.r5506)
;
_audit_update_record
;
2020-02-27 deposited with the CCDC.	2020-04-09 downloaded from the CCDC.
;
_cell_angle_alpha 94.2000(10)
_cell_angle_beta 94.0030(10)
_cell_angle_gamma 91.4520(10)
_cell_formula_units_Z 1
_cell_length_a 12.0209(2)
_cell_length_b 12.1613(2)
_cell_length_c 23.8319(4)
_cell_measurement_reflns_used 12220
_cell_measurement_temperature 180
_cell_measurement_theta_max 26.022
_cell_measurement_theta_min 0.998
_cell_volume 3464.52(10)
_computing_cell_refinement 'HKL Scalepack (Otwinowski & Minor 1997)'
_computing_data_collection KappaCCD
_computing_data_reduction 'Denzo and Scalepak (Otwinowski & Minor, 1997)'
_computing_molecular_graphics 'Olex2 (Dolomanov et al., 2009)'
_computing_publication_material 'Olex2 (Dolomanov et al., 2009)'
_computing_structure_refinement 'ShelXL (Sheldrick, 2015)'
_computing_structure_solution 'ShelXT (Sheldrick, 2015)'
_diffrn_ambient_temperature 180
_diffrn_detector 'CCD plate'
_diffrn_detector_type 'CCD area detector'
_diffrn_measured_fraction_theta_full 0.994
_diffrn_measured_fraction_theta_max 0.988
_diffrn_measurement_device Area
_diffrn_measurement_device_type 'Nonius KappaCCD'
_diffrn_radiation_monochromator graphite
_diffrn_radiation_probe x-ray
_diffrn_radiation_type MoK\a
_diffrn_radiation_wavelength 0.71073
_diffrn_reflns_av_R_equivalents 0.0345
_diffrn_reflns_av_unetI/netI 0.0562
_diffrn_reflns_Laue_measured_fraction_full 0.994
_diffrn_reflns_Laue_measured_fraction_max 0.988
_diffrn_reflns_limit_h_max 14
_diffrn_reflns_limit_h_min -14
_diffrn_reflns_limit_k_max 14
_diffrn_reflns_limit_k_min -15
_diffrn_reflns_limit_l_max 29
_diffrn_reflns_limit_l_min -24
_diffrn_reflns_number 21789
_diffrn_reflns_point_group_measured_fraction_full 0.994
_diffrn_reflns_point_group_measured_fraction_max 0.988
_diffrn_reflns_theta_full 25.242
_diffrn_reflns_theta_max 26.098
_diffrn_reflns_theta_min 1.680
_diffrn_source 'fine-focus sealed tube'
_exptl_absorpt_coefficient_mu 9.248
_exptl_absorpt_correction_T_max 1.0
_exptl_absorpt_correction_T_min 0.74
_exptl_absorpt_correction_type multi-scan
_exptl_absorpt_process_details 'DENZO/SCALEPACK (Otwinowski & Minor, 1997)'
_exptl_crystal_colour orange
_exptl_crystal_colour_primary orange
_exptl_crystal_density_diffrn 2.149
_exptl_crystal_description plate
_exptl_crystal_F_000 2089
_exptl_crystal_preparation 'evaporated from aqueous solution'
_exptl_crystal_size_max 0.12
_exptl_crystal_size_mid 0.1
_exptl_crystal_size_min 0.01
_refine_diff_density_max 2.497
_refine_diff_density_min -2.441
_refine_diff_density_rms 0.202
_refine_ls_extinction_method none
_refine_ls_goodness_of_fit_ref 1.129
_refine_ls_hydrogen_treatment undef
_refine_ls_matrix_type full
_refine_ls_number_parameters 736
_refine_ls_number_reflns 13585
_refine_ls_number_restraints 0
_refine_ls_restrained_S_all 1.129
_refine_ls_R_factor_all 0.0791
_refine_ls_R_factor_gt 0.0587
_refine_ls_shift/su_max 0.001
_refine_ls_shift/su_mean 0.000
_refine_ls_structure_factor_coef Fsqd
_refine_ls_weighting_details 'w=1/[\s^2^(Fo^2^)+(0.0071P)^2^+60.4338P] where P=(Fo^2^+2Fc^2^)/3'
_refine_ls_weighting_scheme calc
_refine_ls_wR_factor_gt 0.1117
_refine_ls_wR_factor_ref 0.1201
_reflns_Friedel_coverage 0.000
_reflns_number_gt 11011
_reflns_number_total 13585
_reflns_threshold_expression 'I > 2\s(I)'
_cod_data_source_file d0sc01246g3.cif
_cod_data_source_block 2_Bi2Co3NCS12
_cod_depositor_comments
;Adding full bibliography for 1557765--1557770.cif.

 Adding full bibliography for 1557765--1557770.cif.
;
_cod_original_formula_sum 'C36 Bi6 Co9 N36 O38 S36 H76'
_cod_database_code 1557768
_shelx_shelxl_version_number 2018/3
_shelx_space_group_comment
;
The symmetry employed for this shelxl refinement is uniquely defined
by the following loop, which should always be used as a source of
symmetry information in preference to the above space-group names.
They are only intended as comments.
;
_shelx_estimated_absorpt_t_max 0.913
_shelx_estimated_absorpt_t_min 0.403
_olex2_refinement_description
;
;
_olex2_submission_special_instructions 'No special instructions were received'

loop_
_space_group_symop_operation_xyz
'x, y, z'
'-x, -y, -z'

loop_
_atom_site_label
_atom_site_type_symbol
_atom_site_fract_x
_atom_site_fract_y
_atom_site_fract_z
_atom_site_U_iso_or_equiv
_atom_site_adp_type
_atom_site_occupancy
_atom_site_site_symmetry_order
_atom_site_calc_flag
_atom_site_refinement_flags_posn
_atom_site_refinement_flags_adp
_atom_site_refinement_flags_occupancy
_atom_site_disorder_assembly
_atom_site_disorder_group
Bi2 Bi 0.01859(3) 0.53222(3) 0.75399(2) 0.02949(11) Uani 1 1 d . . . . .
Bi1 Bi 0.500000 0.500000 1.000000 0.03024(14) Uani 1 2 d S T P . .
Bi4 Bi 1.000000 1.000000 0.500000 0.03136(14) Uani 1 2 d S T P . .
Bi3 Bi 0.55740(3) 1.01767(3) 0.76007(2) 0.02998(11) Uani 1 1 d . . . . .
Co2 Co 0.000000 0.500000 1.000000 0.0251(4) Uani 1 2 d S T P . .
Co1 Co 0.500000 1.000000 1.000000 0.0239(4) Uani 1 2 d S T P . .
Co4 Co 1.05274(11) 1.03614(11) 0.76066(6) 0.0247(3) Uani 1 1 d . . . . .
Co6 Co 0.000000 0.500000 0.500000 0.0319(5) Uani 1 2 d S T P . .
Co3 Co 0.51776(13) 0.50225(12) 0.74646(7) 0.0342(4) Uani 1 1 d . . . . .
Co5 Co 0.500000 1.000000 0.500000 0.0581(8) Uani 1 2 d S T P . .
S3 S 0.3482(2) 0.3467(2) 0.94385(14) 0.0374(7) Uani 1 1 d . . . . .
S11 S 1.4300(2) 1.1746(2) 0.82617(13) 0.0336(6) Uani 1 1 d . . . . .
S8 S 0.1670(2) 0.4474(3) 0.83234(12) 0.0411(7) Uani 1 1 d . . . . .
S7 S 0.6447(2) 0.3850(3) 0.92924(13) 0.0428(7) Uani 1 1 d . . . . .
S1 S 0.7296(3) 1.0813(3) 0.84568(14) 0.0490(8) Uani 1 1 d . . . . .
S12 S 0.8599(2) 1.3841(2) 0.79238(16) 0.0439(8) Uani 1 1 d . . . . .
S13 S 0.6851(2) 0.8540(3) 0.71572(16) 0.0474(8) Uani 1 1 d . . . . .
S5 S 0.8676(3) 0.6258(3) 0.67378(14) 0.0486(8) Uani 1 1 d . . . . .
S2 S 0.4017(4) 0.6307(3) 0.91914(14) 0.0543(9) Uani 1 1 d . . . . .
S4 S -0.0514(3) 0.7036(3) 0.83076(14) 0.0530(9) Uani 1 1 d . . . . .
S6 S 0.4517(3) 0.8721(3) 0.82578(13) 0.0440(7) Uani 1 1 d . . . . .
S14 S 1.1815(3) 0.6677(2) 0.70899(17) 0.0527(9) Uani 1 1 d . . . . .
S9 S 0.6677(3) 0.1501(3) 0.68739(17) 0.0605(10) Uani 1 1 d . . . . .
S18 S 0.0893(4) 0.3611(3) 0.68188(14) 0.0604(10) Uani 1 1 d . . . . .
S16 S 0.3817(3) 0.9341(5) 0.68501(15) 0.0802(15) Uani 1 1 d . . . . .
S10 S 1.1775(4) 1.0858(5) 0.57416(17) 0.0965(19) Uani 1 1 d . . . . .
S17 S 0.0687(5) 0.1330(3) 0.41586(17) 0.0781(14) Uani 1 1 d . . . . .
S15 S 0.8750(3) 1.1528(3) 0.5600(2) 0.0726(12) Uani 1 1 d . . . . .
O1 O 0.3623(6) 1.0488(6) 0.9437(3) 0.0300(16) Uani 1 1 d . . . . .
O2 O -0.0727(6) 0.3606(6) 0.9478(3) 0.0357(18) Uani 1 1 d . . . . .
O4 O 1.0264(6) 1.0073(6) 0.8496(3) 0.0340(17) Uani 1 1 d . . . . .
O4W O 0.7903(7) 0.8436(7) 0.9887(4) 0.056(2) Uani 1 1 d . . . . .
N10 N 1.0871(8) 1.0646(7) 0.6785(4) 0.034(2) Uani 1 1 d . . . . .
O1W O 0.2087(7) 0.8869(7) 0.8902(4) 0.046(2) Uani 1 1 d . . . . .
N11 N 1.2112(8) 1.1024(7) 0.7908(4) 0.033(2) Uani 1 1 d . . . . .
N12 N 0.9775(8) 1.1881(7) 0.7758(4) 0.033(2) Uani 1 1 d . . . . .
N3 N 0.1552(7) 0.4439(7) 0.9817(4) 0.032(2) Uani 1 1 d . . . . .
N14 N 1.1200(8) 0.8766(8) 0.7502(4) 0.038(2) Uani 1 1 d . . . . .
O2W O 0.1720(10) 0.8059(9) 0.9944(5) 0.078(3) Uani 1 1 d . . . . .
N1 N 0.6082(8) 1.0249(7) 0.9370(4) 0.035(2) Uani 1 1 d . . . . .
O3W O 0.9192(7) 0.7886(7) 1.0910(4) 0.047(2) Uani 1 1 d . . . . .
O6 O -0.1612(10) 0.4337(11) 0.5115(5) 0.088(4) Uani 1 1 d . . . . .
N4 N -0.0100(8) 0.5954(8) 0.9300(4) 0.039(2) Uani 1 1 d . . . . .
N8 N 0.3611(8) 0.4563(8) 0.7736(5) 0.043(2) Uani 1 1 d . . . . .
C5 C 0.7499(11) 0.5841(10) 0.7001(5) 0.043(3) Uani 1 1 d . . . . .
N2 N 0.4703(8) 0.8372(7) 0.9712(4) 0.034(2) Uani 1 1 d . . . . .
N13 N 0.8945(8) 0.9606(8) 0.7391(4) 0.036(2) Uani 1 1 d . . . . .
N9 N 0.5542(9) 0.3432(9) 0.7161(5) 0.048(3) Uani 1 1 d . . . . .
N6 N 0.4858(9) 0.6661(8) 0.7705(5) 0.052(3) Uani 1 1 d . . . . .
C13 C 0.8090(9) 0.9187(8) 0.7293(5) 0.030(2) Uani 1 1 d . . . . .
N5 N 0.6677(9) 0.5550(8) 0.7172(5) 0.052(3) Uani 1 1 d . . . . .
N7 N 0.5899(9) 0.4736(9) 0.8259(4) 0.046(3) Uani 1 1 d . . . . .
N18 N 0.0536(12) 0.4587(9) 0.5796(4) 0.061(4) Uani 1 1 d . . . . .
C11 C 1.3007(9) 1.1321(8) 0.8052(4) 0.024(2) Uani 1 1 d . . . . .
C14 C 1.1443(8) 0.7912(8) 0.7331(4) 0.027(2) Uani 1 1 d . . . . .
O5W O 0.9159(8) 1.0124(9) 0.9682(5) 0.074(3) Uani 1 1 d . . . . .
C01M C 0.9307(9) 1.2698(8) 0.7821(4) 0.028(2) Uani 1 1 d . . . . .
C8 C 0.2815(9) 0.4525(9) 0.7971(5) 0.033(2) Uani 1 1 d . . . . .
C7 C 0.6106(9) 0.4370(9) 0.8686(5) 0.034(3) Uani 1 1 d . . . . .
C10 C 1.1224(11) 1.0726(11) 0.6359(5) 0.049(3) Uani 1 1 d . . . . .
C3 C 0.2359(8) 0.4057(8) 0.9674(4) 0.027(2) Uani 1 1 d . . . . .
C4 C -0.0254(10) 0.6392(9) 0.8891(5) 0.036(3) Uani 1 1 d . . . . .
C1 C 0.6596(9) 1.0473(9) 0.8996(5) 0.032(2) Uani 1 1 d . . . . .
N17 N 0.0383(11) 0.3441(9) 0.4673(5) 0.060(3) Uani 1 1 d . . . . .
N16 N 0.4687(10) 0.9575(15) 0.5805(5) 0.088(5) Uani 1 1 d . . . . .
O3 O 0.4309(11) 0.5242(12) 0.6661(5) 0.101(4) Uani 1 1 d . . . . .
C2 C 0.4419(9) 0.7518(8) 0.9506(4) 0.029(2) Uani 1 1 d . . . . .
O6W O 0.6993(10) 0.7241(12) 0.8947(6) 0.101(4) Uani 1 1 d . . . . .
O5 O 0.4434(11) 1.1596(13) 0.5206(6) 0.107(5) Uani 1 1 d . . . . .
C6 C 0.4723(9) 0.7503(10) 0.7918(5) 0.035(3) Uani 1 1 d . . . . .
N15 N 0.6630(10) 1.0515(15) 0.5282(5) 0.084(5) Uani 1 1 d . . . . .
O10W O 0.7740(14) 0.3703(12) 0.6157(6) 0.126(6) Uani 1 1 d . . . . .
C9 C 0.6010(11) 0.2636(10) 0.7052(5) 0.040(3) Uani 1 1 d . . . . .
O13W O 0.2388(12) 0.7364(14) 0.5726(6) 0.118(5) Uani 1 1 d . . . . .
O7W O 0.6592(14) 0.7525(14) 0.5734(7) 0.130(6) Uani 1 1 d . . . . .
C18 C 0.0678(12) 0.4213(10) 0.6210(6) 0.048(3) Uani 1 1 d . . . . .
C15 C 0.7508(13) 1.0944(14) 0.5417(7) 0.062(4) Uani 1 1 d . . . . .
C16 C 0.4337(12) 0.9493(18) 0.6238(7) 0.082(6) Uani 1 1 d . . . . .
C17 C 0.0511(12) 0.2575(11) 0.4476(6) 0.052(3) Uani 1 1 d . . . . .
O12W O 0.3408(16) 0.317(2) 0.6141(12) 0.210(11) Uani 1 1 d . . . . .
Co7 Co 0.500000 0.500000 0.500000 0.1065(13) Uani 1 2 d S T P . .
O8W O 0.6816(11) 0.5952(14) 0.4871(9) 0.152(8) Uani 1 1 d . . . A 1
O9W O 0.452(2) 0.6507(16) 0.5809(8) 0.179(9) Uani 1 1 d . . . B 1
O11W O 0.575(2) 0.3683(18) 0.5690(8) 0.198(10) Uani 1 1 d . . . . .

loop_
_atom_site_aniso_label
_atom_site_aniso_U_11
_atom_site_aniso_U_22
_atom_site_aniso_U_33
_atom_site_aniso_U_23
_atom_site_aniso_U_13
_atom_site_aniso_U_12
Bi2 0.0315(2) 0.0307(2) 0.0275(2) 0.00788(16) 0.00387(17) 0.00475(16)
Bi1 0.0263(3) 0.0317(3) 0.0318(3) -0.0037(2) 0.0009(2) 0.0051(2)
Bi4 0.0352(3) 0.0348(3) 0.0246(3) 0.0051(2) 0.0033(2) -0.0014(2)
Bi3 0.0280(2) 0.0318(2) 0.0304(2) -0.00306(17) 0.00962(17) 0.00007(16)
Co2 0.0231(10) 0.0314(10) 0.0216(10) 0.0021(8) 0.0056(8) 0.0046(8)
Co1 0.0294(11) 0.0226(9) 0.0196(10) 0.0008(7) 0.0011(8) 0.0015(8)
Co4 0.0227(7) 0.0260(7) 0.0255(7) 0.0010(6) 0.0044(6) 0.0005(5)
Co6 0.0453(13) 0.0302(10) 0.0211(10) 0.0053(8) 0.0040(9) 0.0019(9)
Co3 0.0332(9) 0.0355(8) 0.0366(9) 0.0130(7) 0.0083(7) 0.0085(6)
Co5 0.0318(13) 0.120(2) 0.0243(12) 0.0151(14) 0.0057(10) -0.0016(14)
S3 0.0263(14) 0.0293(14) 0.058(2) 0.0000(13) 0.0131(13) 0.0060(11)
S11 0.0246(14) 0.0327(14) 0.0423(17) -0.0067(12) 0.0041(12) 0.0002(11)
S8 0.0354(16) 0.0613(19) 0.0282(15) 0.0140(14) 0.0026(12) 0.0040(14)
S7 0.0311(16) 0.063(2) 0.0353(17) 0.0065(14) 0.0026(13) 0.0139(14)
S1 0.0418(18) 0.069(2) 0.0364(17) -0.0025(15) 0.0171(14) -0.0146(16)
S12 0.0313(16) 0.0313(15) 0.072(2) 0.0111(14) 0.0156(15) 0.0078(12)
S13 0.0251(15) 0.0396(16) 0.075(2) -0.0200(16) 0.0108(15) -0.0042(12)
S5 0.0393(17) 0.068(2) 0.0448(19) 0.0289(16) 0.0152(14) 0.0162(15)
S2 0.094(3) 0.0314(15) 0.0349(17) -0.0002(13) -0.0030(18) -0.0138(17)
S4 0.078(2) 0.0486(18) 0.0371(18) 0.0170(15) 0.0139(17) 0.0218(17)
S6 0.055(2) 0.0494(18) 0.0289(16) 0.0012(13) 0.0159(14) 0.0009(15)
S14 0.052(2) 0.0283(15) 0.083(3) 0.0048(15) 0.0395(19) 0.0077(14)
S9 0.082(3) 0.0467(19) 0.060(2) 0.0121(17) 0.038(2) 0.0206(18)
S18 0.106(3) 0.0467(19) 0.0319(18) 0.0119(15) 0.0079(19) 0.027(2)
S16 0.039(2) 0.173(5) 0.0301(18) 0.029(2) 0.0000(15) -0.027(2)
S10 0.060(3) 0.191(6) 0.034(2) -0.009(3) 0.0108(19) -0.054(3)
S17 0.143(4) 0.045(2) 0.049(2) -0.0038(17) 0.045(3) -0.019(2)
S15 0.057(2) 0.059(2) 0.101(4) -0.009(2) 0.014(2) 0.0062(19)
O1 0.031(4) 0.029(4) 0.030(4) 0.003(3) -0.005(3) 0.008(3)
O2 0.031(4) 0.036(4) 0.039(5) -0.002(3) 0.001(3) 0.002(3)
O4 0.040(4) 0.037(4) 0.026(4) 0.001(3) 0.010(3) 0.000(3)
O4W 0.047(5) 0.048(5) 0.076(7) 0.023(5) 0.020(5) 0.005(4)
N10 0.037(5) 0.037(5) 0.027(5) 0.001(4) 0.007(4) -0.001(4)
O1W 0.047(5) 0.049(5) 0.040(5) 0.000(4) -0.002(4) 0.007(4)
N11 0.033(5) 0.032(5) 0.034(5) 0.003(4) 0.005(4) 0.011(4)
N12 0.039(5) 0.033(5) 0.029(5) 0.006(4) 0.008(4) 0.000(4)
N3 0.028(5) 0.038(5) 0.028(5) 0.005(4) -0.005(4) 0.003(4)
N14 0.038(6) 0.035(5) 0.042(6) 0.000(4) 0.016(5) 0.000(4)
O2W 0.098(9) 0.065(7) 0.073(8) 0.008(6) 0.024(7) -0.018(6)
N1 0.039(6) 0.037(5) 0.029(5) -0.002(4) 0.002(4) 0.001(4)
O3W 0.048(5) 0.047(5) 0.043(5) -0.015(4) 0.000(4) 0.003(4)
O6 0.066(7) 0.109(10) 0.092(9) 0.027(8) 0.018(7) -0.002(7)
N4 0.037(6) 0.042(5) 0.038(6) -0.001(5) 0.009(4) 0.012(4)
N8 0.029(5) 0.049(6) 0.054(7) 0.018(5) 0.004(5) 0.009(4)
C5 0.047(8) 0.039(6) 0.044(7) 0.013(6) 0.003(6) 0.016(6)
N2 0.039(5) 0.034(5) 0.028(5) 0.005(4) -0.004(4) -0.001(4)
N13 0.025(5) 0.037(5) 0.043(6) -0.009(4) 0.005(4) 0.000(4)
N9 0.053(7) 0.048(6) 0.047(7) 0.004(5) 0.026(5) 0.002(5)
N6 0.044(6) 0.032(6) 0.082(9) 0.013(6) 0.017(6) 0.001(5)
C13 0.027(6) 0.028(5) 0.035(6) -0.003(5) 0.002(5) 0.011(5)
N5 0.043(6) 0.043(6) 0.077(8) 0.028(6) 0.025(6) 0.011(5)
N7 0.046(6) 0.058(7) 0.037(6) 0.006(5) 0.010(5) 0.021(5)
N18 0.119(11) 0.046(6) 0.020(5) 0.012(5) -0.003(6) 0.028(7)
C11 0.027(6) 0.022(5) 0.023(5) -0.005(4) 0.010(4) 0.002(4)
C14 0.026(5) 0.030(6) 0.026(6) 0.007(4) 0.007(4) 0.004(4)
O5W 0.049(6) 0.085(8) 0.092(9) 0.032(7) 0.000(6) -0.011(5)
C01M 0.029(6) 0.029(5) 0.028(6) 0.008(4) 0.003(4) -0.001(5)
C8 0.031(6) 0.036(6) 0.032(6) 0.010(5) -0.003(5) 0.007(5)
C7 0.028(6) 0.034(6) 0.038(7) -0.004(5) 0.004(5) 0.007(5)
C10 0.048(8) 0.063(8) 0.035(7) 0.001(6) -0.003(6) -0.018(6)
C3 0.016(5) 0.033(5) 0.031(6) -0.001(4) -0.001(4) 0.002(4)
C4 0.041(7) 0.034(6) 0.035(7) 0.001(5) 0.014(5) 0.012(5)
C1 0.036(6) 0.035(6) 0.026(6) -0.001(5) 0.001(5) 0.001(5)
N17 0.107(10) 0.035(6) 0.039(6) 0.000(5) 0.009(6) 0.015(6)
N16 0.032(7) 0.194(17) 0.040(7) 0.038(9) 0.003(6) -0.002(8)
O3 0.093(9) 0.158(13) 0.054(7) 0.047(8) -0.016(6) 0.015(9)
C2 0.041(6) 0.027(5) 0.019(5) 0.003(4) 0.006(5) 0.001(5)
O6W 0.065(8) 0.137(12) 0.097(10) -0.016(9) -0.008(7) 0.009(8)
O5 0.075(9) 0.149(13) 0.099(11) 0.015(9) 0.019(8) 0.011(8)
C6 0.031(6) 0.040(7) 0.038(7) 0.016(5) 0.007(5) -0.002(5)
N15 0.035(7) 0.181(16) 0.035(7) -0.005(8) 0.004(5) -0.002(8)
O10W 0.172(15) 0.104(10) 0.104(11) -0.033(9) 0.069(11) -0.033(10)
C9 0.054(8) 0.043(7) 0.022(6) -0.004(5) 0.011(5) 0.006(6)
O13W 0.112(11) 0.158(14) 0.081(10) 0.017(9) -0.020(8) -0.032(10)
O7W 0.132(13) 0.138(13) 0.116(13) 0.023(10) -0.043(10) 0.021(10)
C18 0.061(9) 0.041(7) 0.043(8) 0.000(6) 0.007(6) 0.012(6)
C15 0.045(9) 0.082(11) 0.061(10) 0.002(8) 0.012(7) 0.022(8)
C16 0.032(8) 0.166(19) 0.049(10) 0.029(11) 0.004(7) -0.009(9)
C17 0.074(10) 0.048(8) 0.036(7) 0.008(6) 0.011(7) 0.002(7)
O12W 0.117(16) 0.20(2) 0.30(3) 0.02(2) -0.023(18) -0.022(15)
Co7 0.120(3) 0.127(4) 0.073(3) 0.018(2) 0.002(2) -0.001(3)
O8W 0.064(9) 0.146(14) 0.24(2) -0.047(14) 0.040(11) 0.013(9)
O9W 0.26(2) 0.155(17) 0.131(16) 0.051(13) 0.026(16) -0.038(16)
O11W 0.30(3) 0.19(2) 0.122(16) 0.070(15) 0.043(17) 0.10(2)

loop_
_atom_type_symbol
_atom_type_description
_atom_type_scat_dispersion_real
_atom_type_scat_dispersion_imag
_atom_type_scat_source
Bi Bi -4.1077 10.2566 'International Tables Vol C Tables 4.2.6.8 and 6.1.1.4'
C C 0.0033 0.0016 'International Tables Vol C Tables 4.2.6.8 and 6.1.1.4'
Co Co 0.3494 0.9721 'International Tables Vol C Tables 4.2.6.8 and 6.1.1.4'
N N 0.0061 0.0033 'International Tables Vol C Tables 4.2.6.8 and 6.1.1.4'
O O 0.0106 0.0060 'International Tables Vol C Tables 4.2.6.8 and 6.1.1.4'
S S 0.1246 0.1234 'International Tables Vol C Tables 4.2.6.8 and 6.1.1.4'

loop_
_geom_angle_atom_site_label_1
_geom_angle_atom_site_label_2
_geom_angle_atom_site_label_3
_geom_angle
_geom_angle_site_symmetry_1
_geom_angle_site_symmetry_3
_geom_angle_publ_flag
S8 Bi2 S12 85.27(9) . 1_445 ?
S8 Bi2 S5 178.45(11) . 1_455 ?
S8 Bi2 S4 94.46(10) . . ?
S8 Bi2 S14 94.83(11) . 1_455 ?
S8 Bi2 S18 83.85(10) . . ?
S12 Bi2 S5 95.89(10) 1_445 1_455 ?
S12 Bi2 S4 90.09(10) 1_445 . ?
S12 Bi2 S14 175.55(10) 1_445 1_455 ?
S4 Bi2 S5 84.53(10) . 1_455 ?
S14 Bi2 S5 84.09(10) 1_455 1_455 ?
S14 Bi2 S4 94.33(10) 1_455 . ?
S18 Bi2 S12 89.11(11) . 1_445 ?
S18 Bi2 S5 97.18(11) . 1_455 ?
S18 Bi2 S4 178.19(9) . . ?
S18 Bi2 S14 86.47(11) . 1_455 ?
S3 Bi1 S3 180.00(9) . 2_667 ?
S3 Bi1 S7 99.43(9) . 2_667 ?
S3 Bi1 S7 99.43(9) 2_667 . ?
S3 Bi1 S7 80.57(9) . . ?
S3 Bi1 S7 80.57(9) 2_667 2_667 ?
S3 Bi1 S2 99.80(9) 2_667 . ?
S3 Bi1 S2 99.80(9) . 2_667 ?
S3 Bi1 S2 80.20(9) 2_667 2_667 ?
S3 Bi1 S2 80.20(9) . . ?
S7 Bi1 S7 180.0 . 2_667 ?
S2 Bi1 S7 82.42(10) . 2_667 ?
S2 Bi1 S7 82.42(10) 2_667 . ?
S2 Bi1 S7 97.58(10) 2_667 2_667 ?
S2 Bi1 S7 97.58(10) . . ?
S2 Bi1 S2 180.0 2_667 . ?
S10 Bi4 S10 180.0 2_776 . ?
S10 Bi4 S17 89.55(14) . 2_666 ?
S10 Bi4 S17 90.45(15) 2_776 2_666 ?
S10 Bi4 S17 90.45(15) . 1_665 ?
S10 Bi4 S17 89.55(14) 2_776 1_665 ?
S17 Bi4 S17 180.0 1_665 2_666 ?
S15 Bi4 S10 83.99(15) 2_776 2_776 ?
S15 Bi4 S10 83.99(15) . . ?
S15 Bi4 S10 96.01(15) 2_776 . ?
S15 Bi4 S10 96.01(15) . 2_776 ?
S15 Bi4 S17 80.74(13) 2_776 1_665 ?
S15 Bi4 S17 99.26(13) . 1_665 ?
S15 Bi4 S17 80.74(13) . 2_666 ?
S15 Bi4 S17 99.26(13) 2_776 2_666 ?
S15 Bi4 S15 180.00(14) . 2_776 ?
S1 Bi3 S11 82.64(9) . 1_455 ?
S13 Bi3 S11 169.84(10) . 1_455 ?
S13 Bi3 S1 91.11(10) . . ?
S13 Bi3 S6 91.86(10) . . ?
S13 Bi3 S9 83.92(10) . 1_565 ?
S13 Bi3 S16 87.75(13) . . ?
S6 Bi3 S11 80.65(9) . 1_455 ?
S6 Bi3 S1 94.01(10) . . ?
S6 Bi3 S9 175.32(10) . 1_565 ?
S6 Bi3 S16 78.79(11) . . ?
S9 Bi3 S11 103.78(9) 1_565 1_455 ?
S9 Bi3 S1 88.11(11) 1_565 . ?
S16 Bi3 S11 97.43(12) . 1_455 ?
S16 Bi3 S1 172.67(11) . . ?
S16 Bi3 S9 98.96(12) . 1_565 ?
O2 Co2 O2 180.0(4) . 2_567 ?
N3 Co2 O2 92.0(3) . 2_567 ?
N3 Co2 O2 88.0(3) 2_567 2_567 ?
N3 Co2 O2 88.0(3) . . ?
N3 Co2 O2 92.0(3) 2_567 . ?
N3 Co2 N3 180.0(5) 2_567 . ?
N3 Co2 N4 87.7(3) . 2_567 ?
N3 Co2 N4 92.3(3) 2_567 2_567 ?
N3 Co2 N4 87.7(3) 2_567 . ?
N3 Co2 N4 92.3(3) . . ?
N4 Co2 O2 90.3(3) . 2_567 ?
N4 Co2 O2 90.3(3) 2_567 . ?
N4 Co2 O2 89.7(3) . . ?
N4 Co2 O2 89.7(3) 2_567 2_567 ?
N4 Co2 N4 180.0(5) . 2_567 ?
O1 Co1 O1 180.0 2_677 . ?
N1 Co1 O1 89.0(3) . . ?
N1 Co1 O1 91.0(3) . 2_677 ?
N1 Co1 O1 91.0(3) 2_677 . ?
N1 Co1 O1 89.0(3) 2_677 2_677 ?
N1 Co1 N1 180.0(5) . 2_677 ?
N2 Co1 O1 90.2(3) 2_677 2_677 ?
N2 Co1 O1 89.8(3) 2_677 . ?
N2 Co1 O1 89.8(3) . 2_677 ?
N2 Co1 O1 90.2(3) . . ?
N2 Co1 N1 91.9(4) 2_677 2_677 ?
N2 Co1 N1 88.1(4) . 2_677 ?
N2 Co1 N1 91.9(4) . . ?
N2 Co1 N1 88.1(4) 2_677 . ?
N2 Co1 N2 180.0 . 2_677 ?
N10 Co4 O4 176.7(3) . . ?
N10 Co4 N11 90.4(4) . . ?
N10 Co4 N12 94.3(4) . . ?
N10 Co4 N14 89.9(4) . . ?
N10 Co4 N13 95.7(4) . . ?
N11 Co4 O4 86.4(3) . . ?
N11 Co4 N14 90.2(4) . . ?
N12 Co4 O4 86.6(3) . . ?
N12 Co4 N11 92.1(3) . . ?
N12 Co4 N14 175.2(3) . . ?
N12 Co4 N13 89.8(4) . . ?
N14 Co4 O4 89.3(3) . . ?
N13 Co4 O4 87.4(3) . . ?
N13 Co4 N11 173.4(4) . . ?
N13 Co4 N14 87.4(4) . . ?
O6 Co6 O6 180.0(3) . 2_566 ?
N18 Co6 O6 89.6(5) 2_566 2_566 ?
N18 Co6 O6 90.4(5) 2_566 . ?
N18 Co6 O6 89.6(5) . . ?
N18 Co6 O6 90.4(5) . 2_566 ?
N18 Co6 N18 180.0 2_566 . ?
N18 Co6 N17 90.2(4) . 2_566 ?
N18 Co6 N17 89.8(4) 2_566 2_566 ?
N18 Co6 N17 90.2(4) 2_566 . ?
N18 Co6 N17 89.8(4) . . ?
N17 Co6 O6 92.8(5) . 2_566 ?
N17 Co6 O6 87.2(5) . . ?
N17 Co6 O6 87.2(5) 2_566 2_566 ?
N17 Co6 O6 92.8(5) 2_566 . ?
N17 Co6 N17 180.0(3) . 2_566 ?
N8 Co3 O3 86.5(5) . . ?
N9 Co3 N8 94.6(4) . . ?
N9 Co3 N6 175.1(4) . . ?
N9 Co3 O3 88.6(5) . . ?
N6 Co3 N8 88.8(4) . . ?
N6 Co3 O3 88.1(5) . . ?
N5 Co3 N8 176.6(4) . . ?
N5 Co3 N9 87.6(4) . . ?
N5 Co3 N6 88.9(4) . . ?
N5 Co3 N7 93.7(5) . . ?
N5 Co3 O3 91.0(5) . . ?
N7 Co3 N8 88.9(4) . . ?
N7 Co3 N9 90.5(4) . . ?
N7 Co3 N6 93.1(5) . . ?
N7 Co3 O3 175.1(5) . . ?
N16 Co5 N16 180.0(6) . 2_676 ?
N16 Co5 O5 90.7(6) . 2_676 ?
N16 Co5 O5 89.3(6) . . ?
N16 Co5 O5 89.3(6) 2_676 2_676 ?
N16 Co5 O5 90.7(6) 2_676 . ?
N16 Co5 N15 90.6(5) . . ?
N16 Co5 N15 90.6(5) 2_676 2_676 ?
N16 Co5 N15 89.4(5) 2_676 . ?
N16 Co5 N15 89.4(5) . 2_676 ?
O5 Co5 O5 180.0(7) . 2_676 ?
N15 Co5 O5 90.3(6) 2_676 2_676 ?
N15 Co5 O5 90.3(6) . . ?
N15 Co5 O5 89.7(6) 2_676 . ?
N15 Co5 O5 89.7(6) . 2_676 ?
N15 Co5 N15 180.0 . 2_676 ?
C3 S3 Bi1 95.4(4) . . ?
C11 S11 Bi3 100.8(3) . 1_655 ?
C8 S8 Bi2 98.9(4) . . ?
C7 S7 Bi1 100.6(4) . . ?
C1 S1 Bi3 96.4(4) . . ?
C01M S12 Bi2 97.3(4) . 1_665 ?
C13 S13 Bi3 97.6(4) . . ?
C5 S5 Bi2 97.0(4) . 1_655 ?
C2 S2 Bi1 97.4(4) . . ?
C4 S4 Bi2 96.7(4) . . ?
C6 S6 Bi3 102.0(4) . . ?
C14 S14 Bi2 100.6(4) . 1_655 ?
C9 S9 Bi3 94.9(4) . 1_545 ?
C18 S18 Bi2 98.0(4) . . ?
C16 S16 Bi3 101.3(6) . . ?
C10 S10 Bi4 100.1(5) . . ?
C17 S17 Bi4 99.7(5) . 1_445 ?
C15 S15 Bi4 97.2(5) . . ?
C10 N10 Co4 168.6(10) . . ?
C11 N11 Co4 175.1(8) . . ?
C01M N12 Co4 176.0(9) . . ?
C3 N3 Co2 173.2(9) . . ?
C14 N14 Co4 165.0(10) . . ?
C1 N1 Co1 172.1(9) . . ?
C4 N4 Co2 171.9(10) . . ?
C8 N8 Co3 163.9(10) . . ?
N5 C5 S5 178.7(13) . . ?
C2 N2 Co1 170.7(9) . . ?
C13 N13 Co4 177.6(10) . . ?
C9 N9 Co3 162.5(11) . . ?
C6 N6 Co3 169.3(11) . . ?
N13 C13 S13 178.4(11) . . ?
C5 N5 Co3 178.9(12) . . ?
C7 N7 Co3 163.3(11) . . ?
C18 N18 Co6 167.1(13) . . ?
N11 C11 S11 179.8(11) . . ?
N14 C14 S14 179.1(11) . . ?
N12 C01M S12 177.7(10) . . ?
N8 C8 S8 179.0(11) . . ?
N7 C7 S7 178.1(11) . . ?
N10 C10 S10 178.4(12) . . ?
N3 C3 S3 176.7(10) . . ?
N4 C4 S4 178.2(11) . . ?
N1 C1 S1 178.3(11) . . ?
C17 N17 Co6 174.7(13) . . ?
C16 N16 Co5 165.6(15) . . ?
N2 C2 S2 178.2(10) . . ?
N6 C6 S6 177.6(11) . . ?
C15 N15 Co5 170.8(16) . . ?
N9 C9 S9 178.2(11) . . ?
N18 C18 S18 178.1(12) . . ?
N15 C15 S15 179.0(16) . . ?
N16 C16 S16 178(2) . . ?
N17 C17 S17 177.4(13) . . ?

loop_
_geom_bond_atom_site_label_1
_geom_bond_atom_site_label_2
_geom_bond_distance
_geom_bond_site_symmetry_2
_geom_bond_publ_flag
Bi2 S8 2.764(3) . ?
Bi2 S12 2.833(3) 1_445 ?
Bi2 S5 2.860(3) 1_455 ?
Bi2 S4 2.854(3) . ?
Bi2 S14 2.844(3) 1_455 ?
Bi2 S18 2.788(3) . ?
Bi1 S3 2.778(3) 2_667 ?
Bi1 S3 2.778(3) . ?
Bi1 S7 2.830(3) 2_667 ?
Bi1 S7 2.830(3) . ?
Bi1 S2 2.804(3) 2_667 ?
Bi1 S2 2.804(3) . ?
Bi4 S10 2.802(4) 2_776 ?
Bi4 S10 2.802(4) . ?
Bi4 S17 2.821(4) 1_665 ?
Bi4 S17 2.821(4) 2_666 ?
Bi4 S15 2.794(4) . ?
Bi4 S15 2.794(4) 2_776 ?
Bi3 S11 2.917(3) 1_455 ?
Bi3 S1 2.854(3) . ?
Bi3 S13 2.741(3) . ?
Bi3 S6 2.787(3) . ?
Bi3 S9 2.823(4) 1_565 ?
Bi3 S16 2.791(4) . ?
Co2 O2 2.156(7) 2_567 ?
Co2 O2 2.156(7) . ?
Co2 N3 2.067(9) 2_567 ?
Co2 N3 2.067(9) . ?
Co2 N4 2.099(10) 2_567 ?
Co2 N4 2.099(10) . ?
Co1 O1 2.180(7) . ?
Co1 O1 2.180(7) 2_677 ?
Co1 N1 2.088(10) 2_677 ?
Co1 N1 2.088(10) . ?
Co1 N2 2.061(9) 2_677 ?
Co1 N2 2.061(9) . ?
Co4 O4 2.215(7) . ?
Co4 N10 2.081(9) . ?
Co4 N11 2.108(10) . ?
Co4 N12 2.097(9) . ?
Co4 N14 2.125(9) . ?
Co4 N13 2.106(10) . ?
Co6 O6 2.123(11) . ?
Co6 O6 2.123(11) 2_566 ?
Co6 N18 2.061(10) 2_566 ?
Co6 N18 2.061(10) . ?
Co6 N17 2.072(11) . ?
Co6 N17 2.072(11) 2_566 ?
Co3 N8 2.109(10) . ?
Co3 N9 2.083(11) . ?
Co3 N6 2.085(11) . ?
Co3 N5 2.081(10) . ?
Co3 N7 2.083(11) . ?
Co3 O3 2.153(11) . ?
Co5 N16 2.081(12) 2_676 ?
Co5 N16 2.081(12) . ?
Co5 O5 2.109(15) 2_676 ?
Co5 O5 2.109(15) . ?
Co5 N15 2.092(13) . ?
Co5 N15 2.092(13) 2_676 ?
S3 C3 1.658(10) . ?
S11 C11 1.658(11) . ?
S8 C8 1.663(12) . ?
S7 C7 1.649(12) . ?
S1 C1 1.657(12) . ?
S12 C01M 1.660(11) . ?
S13 C13 1.667(12) . ?
S5 C5 1.670(14) . ?
S2 C2 1.648(11) . ?
S4 C4 1.660(12) . ?
S6 C6 1.668(13) . ?
S14 C14 1.652(11) . ?
S9 C9 1.657(12) . ?
S18 C18 1.679(14) . ?
S16 C16 1.647(16) . ?
S10 C10 1.672(14) . ?
S17 C17 1.667(14) . ?
S15 C15 1.653(17) . ?
N10 C10 1.136(15) . ?
N11 C11 1.147(13) . ?
N12 C01M 1.160(13) . ?
N3 C3 1.148(13) . ?
N14 C14 1.140(13) . ?
N1 C1 1.162(14) . ?
N4 C4 1.150(14) . ?
N8 C8 1.144(14) . ?
C5 N5 1.151(15) . ?
N2 C2 1.149(13) . ?
N13 C13 1.137(13) . ?
N9 C9 1.154(15) . ?
N6 C6 1.130(15) . ?
N7 C7 1.155(15) . ?
N18 C18 1.121(16) . ?
N17 C17 1.140(16) . ?
N16 C16 1.151(18) . ?
N15 C15 1.179(19) . ?
